data_2233924
loop_
_publ_author_name
'Smith, Graham'
'Wermuth, Urs D.'

_publ_section_title
;
 1,1,3,3-Tetraethylisoindolin-2-ium chloride
;
_journal_coeditor_code LH5407
_journal_issue 3
_journal_name_full 'Acta Crystallographica Section E'
_journal_page_first o659
_journal_paper_doi 10.1107/S1600536812004588
_journal_volume 68
_journal_year 2012
_chemical_formula_iupac 'C16 H26 N +, Cl -'
_chemical_formula_moiety 'C16 H26 N +, Cl -'
_chemical_formula_sum 'C16 H26 Cl N'
_chemical_formula_weight 267.83
_chemical_name_systematic
;
1,1,3,3-Tetraethylisoindolin-2-ium chloride
;
_space_group_IT_number 61
_symmetry_cell_setting orthorhombic
_symmetry_space_group_name_Hall '-P 2ac 2ab'
_symmetry_space_group_name_H-M 'P b c a'
_atom_sites_solution_hydrogens geom
_atom_sites_solution_primary direct
_atom_sites_solution_secondary difmap
_audit_creation_method SHELXL97
_cell_angle_alpha 90.00
_cell_angle_beta 90.00
_cell_angle_gamma 90.00
_cell_formula_units_Z 8
_cell_length_a 12.7282(4)
_cell_length_b 14.0676(4)
_cell_length_c 17.0771(5)
_cell_measurement_reflns_used 4071
_cell_measurement_temperature 200(2)
_cell_measurement_theta_max 28.78
_cell_measurement_theta_min 3.19
_cell_volume 3057.74(16)
_computing_cell_refinement 'CrysAlis PRO (Oxford Diffraction, 2010)'
_computing_data_collection 'CrysAlis PRO (Oxford Diffraction, 2010)'
_computing_data_reduction 'CrysAlis PRO (Oxford Diffraction, 2010)'
_computing_molecular_graphics 'PLATON (Spek, 2009)'
_computing_publication_material 'PLATON (Spek, 2009)'
_computing_structure_refinement 'SHELXL97 (Sheldrick, 2008) within WinGX (Farrugia, 1999)'
_computing_structure_solution 'SIR92 (Altomare <i>et al.</i>, 1994)'
_diffrn_ambient_temperature 200(2)
_diffrn_detector_area_resol_mean 16.077
_diffrn_measured_fraction_theta_full 0.998
_diffrn_measured_fraction_theta_max 0.998
_diffrn_measurement_device_type 'Oxford Diffraction Gemini-S CCD'
_diffrn_measurement_method '\w scans'
_diffrn_radiation_monochromator graphite
_diffrn_radiation_source 'Enhance (Mo) X-ray source'
_diffrn_radiation_type MoK\a
_diffrn_radiation_wavelength 0.71073
_diffrn_reflns_av_R_equivalents 0.0284
_diffrn_reflns_av_sigmaI/netI 0.0426
_diffrn_reflns_limit_h_max 15
_diffrn_reflns_limit_h_min -14
_diffrn_reflns_limit_k_max 16
_diffrn_reflns_limit_k_min -17
_diffrn_reflns_limit_l_max 21
_diffrn_reflns_limit_l_min -9
_diffrn_reflns_number 9765
_diffrn_reflns_theta_full 26.00
_diffrn_reflns_theta_max 26.00
_diffrn_reflns_theta_min 3.20
_diffrn_standards_number 0
_exptl_absorpt_coefficient_mu 0.235
_exptl_absorpt_correction_T_max 0.990
_exptl_absorpt_correction_T_min 0.980
_exptl_absorpt_correction_type multi-scan
_exptl_absorpt_process_details '(CrysAlis PRO; Oxford Diffraction, 2010)'
_exptl_crystal_colour colourless
_exptl_crystal_density_diffrn 1.164
_exptl_crystal_density_method 'not measured'
_exptl_crystal_description needle
_exptl_crystal_F_000 1168
_exptl_crystal_size_max 0.45
_exptl_crystal_size_mid 0.12
_exptl_crystal_size_min 0.08
_refine_diff_density_max 0.253
_refine_diff_density_min -0.149
_refine_ls_extinction_method none
_refine_ls_goodness_of_fit_ref 0.912
_refine_ls_hydrogen_treatment mixed
_refine_ls_matrix_type full
_refine_ls_number_parameters 171
_refine_ls_number_reflns 3007
_refine_ls_number_restraints 0
_refine_ls_restrained_S_all 0.912
_refine_ls_R_factor_all 0.0568
_refine_ls_R_factor_gt 0.0342
_refine_ls_shift/su_max 0.000
_refine_ls_shift/su_mean 0.000
_refine_ls_structure_factor_coef Fsqd
_refine_ls_weighting_details 'calc w=1/[\s^2^(Fo^2^)+(0.0507P)^2^] where P=(Fo^2^+2Fc^2^)/3'
_refine_ls_weighting_scheme calc
_refine_ls_wR_factor_gt 0.0815
_refine_ls_wR_factor_ref 0.0861
_reflns_number_gt 2126
_reflns_number_total 3007
_reflns_threshold_expression I>2\s(I)
_cod_data_source_file lh5407.cif
_cod_data_source_block I
_cod_database_code 2233924
_cod_database_fobs_code 2233924

loop_
_symmetry_equiv_pos_site_id
_symmetry_equiv_pos_as_xyz
1 x,y,z
2 1/2-x,-y,1/2+z
3 1/2+x,1/2-y,-z
4 -x,1/2+y,1/2-z
5 -x,-y,-z
6 1/2+x,y,1/2-z
7 1/2-x,1/2+y,z
8 x,1/2-y,1/2+z

loop_
_atom_site_aniso_label
_atom_site_aniso_U_11
_atom_site_aniso_U_22
_atom_site_aniso_U_33
_atom_site_aniso_U_12
_atom_site_aniso_U_13
_atom_site_aniso_U_23
N2 0.0211(7) 0.0257(7) 0.0177(7) -0.0002(6) -0.0007(6) -0.0027(6)
C1 0.0233(8) 0.0279(8) 0.0181(8) -0.0014(7) 0.0032(6) -0.0008(7)
C3 0.0205(8) 0.0284(8) 0.0196(8) -0.0049(7) 0.0027(6) -0.0033(7)
C4 0.0260(9) 0.0310(9) 0.0226(9) -0.0042(7) 0.0025(7) 0.0020(7)
C5 0.0354(10) 0.0260(8) 0.0269(9) -0.0036(7) -0.0052(7) -0.0031(7)
C6 0.0367(10) 0.0283(9) 0.0194(8) 0.0081(7) -0.0007(7) -0.0042(7)
C7 0.0277(9) 0.0314(9) 0.0195(8) 0.0033(7) 0.0047(6) 0.0037(7)
C8 0.0206(8) 0.0250(8) 0.0182(8) 0.0022(6) -0.0002(6) 0.0010(7)
C9 0.0195(8) 0.0262(8) 0.0173(8) 0.0028(7) -0.0007(6) -0.0006(7)
C11 0.0345(10) 0.0274(9) 0.0269(9) 0.0008(8) -0.0001(8) 0.0027(7)
C12 0.0594(13) 0.0461(11) 0.0274(10) 0.0057(10) 0.0009(9) 0.0078(9)
C13 0.0241(8) 0.0378(9) 0.0298(9) -0.0025(8) 0.0038(7) 0.0009(8)
C14 0.0277(10) 0.0511(11) 0.0384(11) 0.0086(9) 0.0028(8) -0.0024(9)
C31 0.0369(10) 0.0400(10) 0.0169(9) -0.0107(8) 0.0024(7) -0.0002(8)
C32 0.0508(12) 0.0372(10) 0.0338(10) -0.0044(9) -0.0092(8) 0.0118(9)
C33 0.0225(9) 0.0419(10) 0.0370(11) -0.0001(8) 0.0066(7) -0.0069(8)
C34 0.0368(11) 0.0508(12) 0.0576(14) -0.0053(9) 0.0198(10) -0.0192(11)
Cl1 0.0298(2) 0.0341(2) 0.0260(2) 0.0029(2) -0.0059(2) -0.0047(2)

loop_
_atom_site_type_symbol
_atom_site_label
_atom_site_fract_x
_atom_site_fract_y
_atom_site_fract_z
_atom_site_U_iso_or_equiv
_atom_site_thermal_displace_type
_atom_site_calc_flag
_atom_site_refinement_flags
_atom_site_occupancy
N N2 0.57440(10) 0.11256(10) 0.59705(8) 0.0215(4) Uani . . 1.000
C C1 0.53181(12) 0.11091(11) 0.68132(9) 0.0231(5) Uani . . 1.000
C C3 0.66601(12) 0.18396(10) 0.58973(9) 0.0228(5) Uani . . 1.000
C C4 0.71046(12) 0.31935(11) 0.68650(9) 0.0265(5) Uani . . 1.000
C C5 0.68541(13) 0.36369(11) 0.75667(10) 0.0294(5) Uani . . 1.000
C C6 0.60529(13) 0.32973(11) 0.80353(9) 0.0281(5) Uani . . 1.000
C C7 0.55023(12) 0.24882(11) 0.78244(9) 0.0262(5) Uani . . 1.000
C C8 0.57612(12) 0.20269(10) 0.71300(9) 0.0213(5) Uani . . 1.000
C C9 0.65433(11) 0.23876(10) 0.66514(9) 0.0210(5) Uani . . 1.000
C C11 0.58119(13) 0.02388(11) 0.72323(9) 0.0296(5) Uani . . 1.000
C C12 0.55776(16) 0.01439(14) 0.81002(10) 0.0443(7) Uani . . 1.000
C C13 0.41208(12) 0.10409(12) 0.68007(10) 0.0306(5) Uani . . 1.000
C C14 0.35314(13) 0.19029(12) 0.65082(11) 0.0391(6) Uani . . 1.000
C C31 0.65211(13) 0.24731(12) 0.51751(9) 0.0313(6) Uani . . 1.000
C C32 0.55947(15) 0.31571(13) 0.51940(11) 0.0406(6) Uani . . 1.000
C C33 0.77174(12) 0.13089(12) 0.58608(11) 0.0338(6) Uani . . 1.000
C C34 0.79401(15) 0.07602(14) 0.51062(12) 0.0484(7) Uani . . 1.000
Cl Cl1 0.41410(3) 0.10600(3) 0.45532(2) 0.03000(10) Uani . . 1.000
H H1A 0.5909(13) 0.0523(13) 0.5829(11) 0.038(5) Uiso . . 1.000
H H1B 0.5243(13) 0.1283(11) 0.5609(10) 0.025(4) Uiso . . 1.000
H H4 0.76350 0.34300 0.65460 0.0320 Uiso calc R 1.000
H H5 0.72310 0.41700 0.77240 0.0350 Uiso calc R 1.000
H H6 0.58820 0.36150 0.84960 0.0340 Uiso calc R 1.000
H H7 0.49670 0.22560 0.81420 0.0310 Uiso calc R 1.000
H H11A 0.55690 -0.03330 0.69710 0.0350 Uiso calc R 1.000
H H11B 0.65680 0.02690 0.71660 0.0350 Uiso calc R 1.000
H H12A 0.59160 -0.04150 0.83010 0.0660 Uiso calc R 1.000
H H12B 0.48330 0.00930 0.81770 0.0660 Uiso calc R 1.000
H H12C 0.58360 0.06940 0.83720 0.0660 Uiso calc R 1.000
H H13A 0.39270 0.05030 0.64760 0.0370 Uiso calc R 1.000
H H13B 0.38830 0.09050 0.73280 0.0370 Uiso calc R 1.000
H H14A 0.27900 0.17790 0.65230 0.0590 Uiso calc R 1.000
H H14B 0.37400 0.20390 0.59800 0.0590 Uiso calc R 1.000
H H14C 0.36890 0.24390 0.68360 0.0590 Uiso calc R 1.000
H H31A 0.71590 0.28410 0.51050 0.0370 Uiso calc R 1.000
H H31B 0.64460 0.20660 0.47200 0.0370 Uiso calc R 1.000
H H32A 0.55800 0.35200 0.47180 0.0610 Uiso calc R 1.000
H H32B 0.56670 0.35790 0.56320 0.0610 Uiso calc R 1.000
H H32C 0.49530 0.28030 0.52440 0.0610 Uiso calc R 1.000
H H33A 0.82770 0.17680 0.59370 0.0410 Uiso calc R 1.000
H H33B 0.77460 0.08650 0.62950 0.0410 Uiso calc R 1.000
H H34A 0.86140 0.04570 0.51440 0.0730 Uiso calc R 1.000
H H34B 0.79410 0.11920 0.46710 0.0730 Uiso calc R 1.000
H H34C 0.74060 0.02880 0.50300 0.0730 Uiso calc R 1.000

loop_
_atom_type_symbol
_atom_type_description
_atom_type_scat_dispersion_real
_atom_type_scat_dispersion_imag
_atom_type_scat_source
C C 0.0033 0.0016 'International Tables Vol C Tables 4.2.6.8 and 6.1.1.4'
H H 0.0000 0.0000 'International Tables Vol C Tables 4.2.6.8 and 6.1.1.4'
N N 0.0061 0.0033 'International Tables Vol C Tables 4.2.6.8 and 6.1.1.4'
Cl Cl 0.1484 0.1585 'International Tables Vol C Tables 4.2.6.8 and 6.1.1.4'

loop_
_geom_angle_atom_site_label_1
_geom_angle_atom_site_label_2
_geom_angle_atom_site_label_3
_geom_angle
_geom_angle_publ_flag
C1 N2 C3 110.59(12) no
H1A N2 H1B 102.0(15) no
C1 N2 H1A 108.5(12) no
C1 N2 H1B 112.9(11) no
C3 N2 H1A 114.3(11) no
C3 N2 H1B 108.3(10) no
N2 C1 C13 109.85(12) no
C8 C1 C11 111.00(12) no
N2 C1 C11 107.51(12) no
N2 C1 C8 101.00(12) no
C11 C1 C13 111.17(13) no
C8 C1 C13 115.57(13) no
C9 C3 C33 111.62(13) no
C9 C3 C31 112.25(12) no
N2 C3 C9 100.89(12) no
N2 C3 C31 110.88(12) no
N2 C3 C33 110.35(12) no
C31 C3 C33 110.51(13) no
C5 C4 C9 118.39(14) no
C4 C5 C6 120.95(15) no
C5 C6 C7 120.49(14) no
C6 C7 C8 119.03(14) no
C1 C8 C9 111.76(13) no
C7 C8 C9 120.17(14) no
C1 C8 C7 128.03(14) no
C3 C9 C8 112.81(13) no
C4 C9 C8 120.94(14) no
C3 C9 C4 126.21(13) no
C1 C11 C12 116.13(14) no
C1 C13 C14 116.72(14) no
C3 C31 C32 116.11(14) no
C3 C33 C34 116.16(14) no
C5 C4 H4 121.00 no
C9 C4 H4 121.00 no
C4 C5 H5 120.00 no
C6 C5 H5 119.00 no
C5 C6 H6 120.00 no
C7 C6 H6 120.00 no
C6 C7 H7 121.00 no
C8 C7 H7 120.00 no
C1 C11 H11A 108.00 no
C1 C11 H11B 108.00 no
C12 C11 H11A 108.00 no
C12 C11 H11B 108.00 no
H11A C11 H11B 107.00 no
C11 C12 H12A 109.00 no
C11 C12 H12B 110.00 no
C11 C12 H12C 109.00 no
H12A C12 H12B 109.00 no
H12A C12 H12C 109.00 no
H12B C12 H12C 109.00 no
C1 C13 H13A 108.00 no
C1 C13 H13B 108.00 no
C14 C13 H13A 108.00 no
C14 C13 H13B 108.00 no
H13A C13 H13B 107.00 no
C13 C14 H14A 109.00 no
C13 C14 H14B 109.00 no
C13 C14 H14C 110.00 no
H14A C14 H14B 109.00 no
H14A C14 H14C 109.00 no
H14B C14 H14C 109.00 no
C3 C31 H31A 108.00 no
C3 C31 H31B 108.00 no
C32 C31 H31A 108.00 no
C32 C31 H31B 108.00 no
H31A C31 H31B 107.00 no
C31 C32 H32A 109.00 no
C31 C32 H32B 109.00 no
C31 C32 H32C 109.00 no
H32A C32 H32B 109.00 no
H32A C32 H32C 110.00 no
H32B C32 H32C 109.00 no
C3 C33 H33A 108.00 no
C3 C33 H33B 108.00 no
C34 C33 H33A 108.00 no
C34 C33 H33B 108.00 no
H33A C33 H33B 107.00 no
C33 C34 H34A 109.00 no
C33 C34 H34B 109.00 no
C33 C34 H34C 109.00 no
H34A C34 H34B 109.00 no
H34A C34 H34C 110.00 no
H34B C34 H34C 110.00 no

loop_
_geom_bond_atom_site_label_1
_geom_bond_atom_site_label_2
_geom_bond_distance
_geom_bond_publ_flag
N2 C1 1.538(2) no
N2 C3 1.544(2) no
N2 H1A 0.906(18) no
N2 H1B 0.915(17) no
C1 C8 1.509(2) no
C1 C13 1.527(2) no
C1 C11 1.551(2) no
C3 C31 1.532(2) no
C3 C33 1.540(2) no
C3 C9 1.508(2) no
C4 C5 1.388(2) no
C4 C9 1.389(2) no
C5 C6 1.382(2) no
C6 C7 1.384(2) no
C7 C8 1.391(2) no
C8 C9 1.384(2) no
C11 C12 1.518(2) no
C13 C14 1.511(2) no
C31 C32 1.522(3) no
C33 C34 1.529(3) no
C4 H4 0.9300 no
C5 H5 0.9300 no
C6 H6 0.9300 no
C7 H7 0.9300 no
C11 H11A 0.9700 no
C11 H11B 0.9700 no
C12 H12A 0.9600 no
C12 H12B 0.9600 no
C12 H12C 0.9600 no
C13 H13A 0.9700 no
C13 H13B 0.9700 no
C14 H14A 0.9600 no
C14 H14B 0.9600 no
C14 H14C 0.9600 no
C31 H31A 0.9700 no
C31 H31B 0.9700 no
C32 H32A 0.9600 no
C32 H32B 0.9600 no
C32 H32C 0.9600 no
C33 H33A 0.9700 no
C33 H33B 0.9700 no
C34 H34A 0.9600 no
C34 H34B 0.9600 no
C34 H34C 0.9600 no

loop_
_geom_hbond_atom_site_label_D
_geom_hbond_atom_site_label_H
_geom_hbond_atom_site_label_A
_geom_hbond_site_symmetry_A
_geom_hbond_distance_DH
_geom_hbond_distance_HA
_geom_hbond_distance_DA
_geom_hbond_angle_DHA
_geom_hbond_publ_flag
N2 H1A Cl1 5_656 0.906(18) 2.322(18) 3.2054(15) 165.0(15) yes
N2 H1B Cl1 . 0.915(17) 2.306(17) 3.1669(14) 156.8(14) yes
C4 H4 Cl1 3_556 0.9300 2.7800 3.6995(16) 172.00 no
C11 H11A Cl1 5_656 0.9700 2.8200 3.5551(16) 133.00 no
C34 H34C Cl1 5_656 0.9600 2.8200 3.730(2) 158.00 no

loop_
_geom_torsion_atom_site_label_1
_geom_torsion_atom_site_label_2
_geom_torsion_atom_site_label_3
_geom_torsion_atom_site_label_4
_geom_torsion
_geom_torsion_publ_flag
C3 N2 C1 C8 17.41(15) no
C3 N2 C1 C11 -98.96(14) no
C3 N2 C1 C13 139.94(13) no
C1 N2 C3 C33 104.26(14) no
C1 N2 C3 C9 -13.87(15) no
C1 N2 C3 C31 -132.96(13) no
N2 C1 C8 C9 -14.63(16) no
C13 C1 C8 C7 49.6(2) no
C11 C1 C8 C7 -78.24(19) no
C11 C1 C8 C9 99.12(15) no
N2 C1 C8 C7 168.01(15) no
C13 C1 C11 C12 -65.51(18) no
N2 C1 C13 C14 -69.14(18) no
C8 C1 C13 C14 44.3(2) no
C11 C1 C13 C14 171.99(14) no
C13 C1 C8 C9 -133.09(14) no
N2 C1 C11 C12 174.22(14) no
C8 C1 C11 C12 64.62(18) no
N2 C3 C9 C4 -173.14(14) no
N2 C3 C9 C8 4.44(16) no
C31 C3 C9 C4 -55.1(2) no
C31 C3 C9 C8 122.53(14) no
C33 C3 C9 C4 69.65(19) no
C33 C3 C9 C8 -112.77(15) no
N2 C3 C31 C32 66.66(17) no
C9 C3 C31 C32 -45.33(19) no
C33 C3 C31 C32 -170.65(14) no
N2 C3 C33 C34 71.03(18) no
C9 C3 C33 C34 -177.64(14) no
C31 C3 C33 C34 -51.97(18) no
C9 C4 C5 C6 -1.2(2) no
C5 C4 C9 C3 176.62(14) no
C5 C4 C9 C8 -0.8(2) no
C4 C5 C6 C7 1.9(2) no
C5 C6 C7 C8 -0.6(2) no
C6 C7 C8 C1 175.77(15) no
C6 C7 C8 C9 -1.4(2) no
C1 C8 C9 C3 6.78(18) no
C1 C8 C9 C4 -175.50(14) no
C7 C8 C9 C3 -175.63(13) no
C7 C8 C9 C4 2.1(2) no

loop_
_cod_related_entry_id
_cod_related_entry_database
_cod_related_entry_code
1 ChemSpider 30657523
